data_4327553
loop_
_publ_author_name
'Roger D. Willett'

_publ_section_title
;
 Bromination of the 3-Chloroanilinium Cation: Structure of a Novel
 Two-Dimensional Copper(I) Bromide Lattice Prepared via In-Situ Redox
 Processes
;
_journal_name_full 'Inorganic Chemistry'
_journal_page_first 966
_journal_page_last 971
_journal_paper_doi 10.1021/ic000699+
_journal_volume 40
_journal_year 2001
_chemical_formula_sum 'C12 H14 Br3 Cl2 Cu N2'
_chemical_formula_weight 560.42
_chemical_name_systematic
; 
 ? 
;
_space_group_IT_number 14
_symmetry_cell_setting monoclinic
_symmetry_space_group_name_Hall '-P 2ybc'
_symmetry_space_group_name_H-M 'P 1 21/c 1'
_atom_sites_solution_hydrogens geom
_atom_sites_solution_primary direct
_atom_sites_solution_secondary difmap
_audit_creation_method SHELXL-97
_cell_angle_alpha 90.00
_cell_angle_beta 108.548(12)
_cell_angle_gamma 90.00
_cell_formula_units_Z 2
_cell_length_a 10.520(4)
_cell_length_b 8.4238(13)
_cell_length_c 10.502(4)
_cell_measurement_reflns_used 3738
_cell_measurement_temperature 293(2)
_cell_measurement_theta_max 23.25
_cell_measurement_theta_min 2.04
_cell_volume 882.3(5)
_computing_cell_refinement 'BRUKER SAINT v. 4.035 (Bruker, 1997)'
_computing_data_collection 'BRUKER SMART v. 4.045 (Bruker, 1997)'
_computing_data_reduction 'BRUKER SAINT v. 4.035 (Bruker, 1997)'
_computing_molecular_graphics 'SHELXP-97 (Sheldrick, 1997)'
_computing_publication_material 'SHELXL-97 (Sheldrick, 1997)'
_computing_structure_refinement 'SHELXL-97 (Sheldrick, 1997)'
_computing_structure_solution 'SHELXS-97 (Sheldrick, 1990)'
_diffrn_ambient_temperature 293(2)
_diffrn_measured_fraction_theta_full 0.994
_diffrn_measured_fraction_theta_max 0.994
_diffrn_measurement_device_type 'CCD area detector'
_diffrn_measurement_method 'phi and omega scans'
_diffrn_radiation_monochromator graphite
_diffrn_radiation_source 'fine-focus sealed tube'
_diffrn_radiation_type MoK\a
_diffrn_radiation_wavelength 0.71073
_diffrn_reflns_av_R_equivalents 0.0.872
_diffrn_reflns_av_sigmaI/netI 0.0976
_diffrn_reflns_limit_h_max 11
_diffrn_reflns_limit_h_min -11
_diffrn_reflns_limit_k_max 9
_diffrn_reflns_limit_k_min 0
_diffrn_reflns_limit_l_max 11
_diffrn_reflns_limit_l_min 0
_diffrn_reflns_number 3738
_diffrn_reflns_theta_full 23.25
_diffrn_reflns_theta_max 23.25
_diffrn_reflns_theta_min 2.04
_diffrn_standards_interval_time 'beginning and end'
_diffrn_standards_number 50
_exptl_absorpt_coefficient_mu 8.324
_exptl_absorpt_correction_T_max 0.694
_exptl_absorpt_correction_T_min 0.285
_exptl_absorpt_correction_type empirical
_exptl_absorpt_process_details SADABS
_exptl_crystal_colour colorless
_exptl_crystal_density_diffrn 2.109
_exptl_crystal_description 'multifaceted crystals'
_exptl_crystal_F_000 536
_exptl_crystal_size_max .40
_exptl_crystal_size_mid .30
_exptl_crystal_size_min .25
_refine_diff_density_max 1.123
_refine_diff_density_min -1.484
_refine_diff_density_rms 0.252
_refine_ls_extinction_method none
_refine_ls_goodness_of_fit_ref 1.163
_refine_ls_hydrogen_treatment mixed
_refine_ls_matrix_type full
_refine_ls_number_parameters 115
_refine_ls_number_reflns 1262
_refine_ls_number_restraints 0
_refine_ls_restrained_S_all 1.163
_refine_ls_R_factor_all 0.0580
_refine_ls_R_factor_gt 0.0406
_refine_ls_shift/su_max 0.021
_refine_ls_shift/su_mean 0.002
_refine_ls_structure_factor_coef Fsqd
_refine_ls_weighting_details 'calc w=1/[\s^2^(Fo^2^)+(0.0000P)^2^+0.9032P] where P=(Fo^2^+2Fc^2^)/3'
_refine_ls_weighting_scheme calc
_refine_ls_wR_factor_gt 0.0846
_refine_ls_wR_factor_ref 0.0901
_reflns_number_gt 1118
_reflns_number_total 1262
_reflns_threshold_expression >2sigma(I)
_cod_data_source_file ic0006992B_1.cif
_cod_data_source_block p21c-a
_cod_database_code 4327553

loop_
_symmetry_equiv_pos_as_xyz
'x, y, z'
'-x, y+1/2, -z+1/2'
'-x, -y, -z'
'x, -y-1/2, z-1/2'

loop_
_atom_site_label
_atom_site_type_symbol
_atom_site_fract_x
_atom_site_fract_y
_atom_site_fract_z
_atom_site_U_iso_or_equiv
_atom_site_adp_type
_atom_site_occupancy
_atom_site_symmetry_multiplicity
_atom_site_calc_flag
Br1 Br 0.85817(6) 0.15525(7) 0.07849(5) 0.0373(3) Uani 1 1 d
Br2 Br 0.88748(6) 0.66104(7) 0.03754(6) 0.0409(3) Uani 1 1 d
Cl Cl 0.38240(14) 0.57564(19) 0.24101(14) 0.0448(4) Uani 1 1 d
N N 0.8677(5) 0.4533(6) 0.2772(4) 0.0284(10) Uani 1 1 d
C6 C 0.7381(6) 0.6346(6) 0.0983(5) 0.0281(11) Uani 1 1 d
C3 C 0.5200(5) 0.5975(6) 0.1848(5) 0.0303(12) Uani 1 1 d
C2 C 0.6367(5) 0.5204(6) 0.2513(5) 0.0268(11) Uani 1 1 d
C5 C 0.6197(6) 0.7102(6) 0.0330(5) 0.0333(12) Uani 1 1 d
C1 C 0.7467(5) 0.5389(5) 0.2090(5) 0.0269(11) Uani 1 1 d
C4 C 0.5100(6) 0.6918(6) 0.0748(5) 0.0335(13) Uani 1 1 d
H4 H 0.434(6) 0.745(6) 0.031(5) 0.034(15) Uiso 1 1 d
HN3 H 0.858(5) 0.410(5) 0.358(5) 0.021(12) Uiso 1 1 d
HN2 H 0.941(6) 0.516(7) 0.313(6) 0.039(16) Uiso 1 1 d
HN1 H 0.873(10) 0.370(11) 0.219(9) 0.11(3) Uiso 1 1 d
H2 H 0.648(5) 0.465(7) 0.323(6) 0.035(16) Uiso 1 1 d
H5 H 0.613(5) 0.784(6) -0.041(5) 0.030(13) Uiso 1 1 d

loop_
_atom_site_aniso_label
_atom_site_aniso_U_11
_atom_site_aniso_U_22
_atom_site_aniso_U_33
_atom_site_aniso_U_23
_atom_site_aniso_U_13
_atom_site_aniso_U_12
Br1 0.0365(4) 0.0458(4) 0.0247(4) -0.0076(2) 0.0027(3) 0.0080(2)
Br2 0.0417(4) 0.0505(4) 0.0325(4) 0.0043(2) 0.0147(3) -0.0034(3)
Cl 0.0356(8) 0.0549(9) 0.0452(8) 0.0012(7) 0.0149(7) 0.0013(7)
N 0.032(3) 0.032(2) 0.015(2) 0.000(2) -0.001(2) 0.001(2)
C6 0.036(3) 0.027(2) 0.019(3) -0.004(2) 0.005(2) -0.004(2)
C3 0.032(3) 0.029(3) 0.029(3) -0.012(2) 0.009(2) -0.006(2)
C2 0.036(3) 0.024(2) 0.017(3) -0.001(2) 0.003(2) 0.001(2)
C5 0.045(3) 0.031(3) 0.019(3) 0.009(2) 0.004(2) 0.007(3)
C1 0.030(3) 0.024(2) 0.022(3) -0.008(2) 0.001(2) -0.002(2)
C4 0.038(3) 0.036(3) 0.022(3) 0.001(2) 0.004(3) 0.010(3)

loop_
_atom_type_symbol
_atom_type_description
_atom_type_scat_dispersion_real
_atom_type_scat_dispersion_imag
_atom_type_scat_source
C C 0.0033 0.0016 'International Tables Vol C Tables 4.2.6.8 and 6.1.1.4'
H H 0.0000 0.0000 'International Tables Vol C Tables 4.2.6.8 and 6.1.1.4'
N N 0.0061 0.0033 'International Tables Vol C Tables 4.2.6.8 and 6.1.1.4'
Cl Cl 0.1484 0.1585 'International Tables Vol C Tables 4.2.6.8 and 6.1.1.4'
Cu Cu 0.3201 1.2651 'International Tables Vol C Tables 4.2.6.8 and 6.1.1.4'
Br Br -0.2901 2.4595 'International Tables Vol C Tables 4.2.6.8 and 6.1.1.4'

loop_
_geom_angle_atom_site_label_1
_geom_angle_atom_site_label_2
_geom_angle_atom_site_label_3
_geom_angle
C5 C6 C1 119.5(5)
C5 C6 Br2 119.8(4)
C1 C6 Br2 120.7(4)
C2 C3 C4 121.2(5)
C2 C3 Cl 119.0(4)
C4 C3 Cl 119.8(4)
C3 C2 C1 119.5(5)
C4 C5 C6 120.8(5)
C2 C1 C6 119.9(5)
C2 C1 N 119.0(4)
C6 C1 N 121.1(5)
C5 C4 C3 119.2(5)

loop_
_geom_bond_atom_site_label_1
_geom_bond_atom_site_label_2
_geom_bond_distance
Br2 C6 1.888(5)
Cl C3 1.738(5)
N C1 1.440(7)
C6 C5 1.373(8)
C6 C1 1.395(7)
C3 C2 1.368(8)
C3 C4 1.378(8)
C2 C1 1.374(8)
C5 C4 1.367(8)
